data_7030124
loop_
_publ_author_name
'Wu, Xiao-Yuan'
'Zhang, Qi-Kai'
'Kuang, Xiao-Fei'
'Yang, Wen-bin'
'Yu, Rong-Min'
'Lu, Can-Zhong'

_publ_section_title
;
 Two hybrid polyoxometalate-pillared metal-organic frameworks.
;
_journal_issue 38
_journal_name_full 'Dalton transactions (Cambridge, England : 2003)'
_journal_page_first 11783
_journal_page_last 11787
_journal_paper_doi 10.1039/c2dt30920c
_journal_volume 41
_journal_year 2012
_chemical_formula_moiety 'C72 H60 Cu9 Mo24 N60 O86 P2, H2O'
_chemical_formula_sum 'C72 H62 Cu9 Mo24 N60 O87 P2'
_chemical_formula_weight 6096.18
_chemical_name_systematic
;
?
;
_space_group_IT_number 2
_symmetry_cell_setting triclinic
_symmetry_space_group_name_Hall '-P 1'
_symmetry_space_group_name_H-M 'P -1'
_atom_sites_solution_hydrogens geom
_atom_sites_solution_primary direct
_atom_sites_solution_secondary difmap
_audit_creation_method SHELXL-97
_cell_angle_alpha 99.752(5)
_cell_angle_beta 92.350(2)
_cell_angle_gamma 116.253(4)
_cell_formula_units_Z 1
_cell_length_a 13.4510(17)
_cell_length_b 14.8499(19)
_cell_length_c 21.992(2)
_cell_measurement_reflns_used 8253
_cell_measurement_temperature 293(2)
_cell_measurement_theta_max 27.4835
_cell_measurement_theta_min 3.0313
_cell_volume 3849.2(8)
_computing_structure_refinement 'SHELXL-97 (Sheldrick, 1997)'
_computing_structure_solution 'SHELXS-97 (Sheldrick, 1990)'
_diffrn_ambient_temperature 293(2)
_diffrn_detector_area_resol_mean 28.5714
_diffrn_measured_fraction_theta_full 0.982
_diffrn_measured_fraction_theta_max 0.982
_diffrn_measurement_device_type Saturn70
_diffrn_measurement_method CCD_Profile_fitting
_diffrn_radiation_monochromator graphite
_diffrn_radiation_source 'fine-focus sealed tube'
_diffrn_radiation_type MoK\a
_diffrn_radiation_wavelength 0.71073
_diffrn_reflns_av_R_equivalents 0.0389
_diffrn_reflns_av_sigmaI/netI 0.0739
_diffrn_reflns_limit_h_max 17
_diffrn_reflns_limit_h_min -17
_diffrn_reflns_limit_k_max 14
_diffrn_reflns_limit_k_min -19
_diffrn_reflns_limit_l_max 28
_diffrn_reflns_limit_l_min -26
_diffrn_reflns_number 30390
_diffrn_reflns_theta_full 27.48
_diffrn_reflns_theta_max 27.48
_diffrn_reflns_theta_min 2.00
_exptl_absorpt_coefficient_mu 3.229
_exptl_absorpt_correction_T_max 0.6430
_exptl_absorpt_correction_T_min 0.5644
_exptl_absorpt_correction_type multi-scan
_exptl_absorpt_process_details 'RIGAKU/MSC(2004), CrystalClear Version 1.3.6'
_exptl_crystal_colour green
_exptl_crystal_density_diffrn 2.630
_exptl_crystal_density_method 'not measured'
_exptl_crystal_description block
_exptl_crystal_F_000 2909
_exptl_crystal_size_max 0.20
_exptl_crystal_size_mid 0.15
_exptl_crystal_size_min 0.15
_refine_diff_density_max 1.888
_refine_diff_density_min -1.612
_refine_diff_density_rms 0.264
_refine_ls_extinction_coef 0.0024(2)
_refine_ls_extinction_expression Fc^*^=kFc[1+0.001xFc^2^\l^3^/sin(2\q)]^-1/4^
_refine_ls_extinction_method SHELXL
_refine_ls_goodness_of_fit_ref 1.085
_refine_ls_hydrogen_treatment constr
_refine_ls_matrix_type full
_refine_ls_number_parameters 1198
_refine_ls_number_reflns 17348
_refine_ls_number_restraints 48
_refine_ls_restrained_S_all 1.096
_refine_ls_R_factor_all 0.0913
_refine_ls_R_factor_gt 0.0680
_refine_ls_shift/su_max 0.001
_refine_ls_shift/su_mean 0.000
_refine_ls_structure_factor_coef Fsqd
_refine_ls_weighting_details 'calc w=1/[\s^2^(Fo^2^)+(0.1031P)^2^+8.3141P] where P=(Fo^2^+2Fc^2^)/3'
_refine_ls_weighting_scheme calc
_refine_ls_wR_factor_gt 0.1774
_refine_ls_wR_factor_ref 0.2050
_reflns_number_gt 12836
_reflns_number_total 17348
_reflns_threshold_expression >2sigma(I)
_cod_data_source_file c2dt30920c.txt
_cod_data_source_block a_833801
_cod_depositor_comments
;
The following automatic conversions were performed:

'_exptl_absorpt_correction_type' value 'Multi-scan' changed to
'multi-scan' according to
/usr/data/users/saulius/automatic-downloads/retrospective/RSC/lib/dictionaries/cif_core.dic
dictionary named 'cif_core.dic' version 2.4.2 from 2011-04-26.

Automatic conversion script
Id: cif_fix_values 2281 2013-09-26 08:29:07Z andrius 
;
_cod_original_sg_symbol_H-M P-1
_cod_database_code 7030124

loop_
_symmetry_equiv_pos_as_xyz
'x, y, z'
'-x, -y, -z'

loop_
_atom_site_label
_atom_site_type_symbol
_atom_site_fract_x
_atom_site_fract_y
_atom_site_fract_z
_atom_site_U_iso_or_equiv
_atom_site_adp_type
_atom_site_occupancy
_atom_site_symmetry_multiplicity
_atom_site_calc_flag
_atom_site_refinement_flags
P1 P 0.0000 0.5000 0.0000 0.0349(7) Uani 1 2 d S
P2 P 1.0000 0.0000 0.5000 0.0262(6) Uani 1 2 d S
Mo1 Mo 0.22458(7) 0.57122(6) 0.11861(4) 0.0437(2) Uani 1 1 d .
Mo2 Mo 0.00348(7) 0.37509(7) -0.15390(4) 0.0456(2) Uani 1 1 d .
Mo3 Mo -0.16965(8) 0.35532(8) 0.10194(5) 0.0534(3) Uani 1 1 d .
Mo4 Mo 0.05319(9) 0.30706(8) 0.04812(5) 0.0516(3) Uani 1 1 d .
Mo5 Mo 0.24273(8) 0.47257(7) -0.03900(5) 0.0530(3) Uani 1 1 d .
Mo6 Mo -0.19110(7) 0.23710(7) -0.05538(4) 0.0444(2) Uani 1 1 d .
Mo7 Mo 0.72205(6) -0.07919(6) 0.43130(4) 0.03344(18) Uani 1 1 d .
Mo8 Mo 1.19439(6) 0.26634(6) 0.53931(4) 0.03587(19) Uani 1 1 d .
Mo9 Mo 0.92432(7) 0.18346(6) 0.45497(4) 0.0375(2) Uani 1 1 d .
Mo10 Mo 1.08925(7) 0.12960(6) 0.66030(4) 0.0411(2) Uani 1 1 d .
Mo11 Mo 0.87061(7) -0.12913(7) 0.61827(4) 0.0441(2) Uani 1 1 d .
Mo12 Mo 0.82295(7) 0.07511(7) 0.58657(5) 0.0451(2) Uani 1 1 d .
Cu1 Cu 0.5000 0.0000 0.0000 0.0463(4) Uani 1 2 d S
Cu2 Cu 0.03181(9) 0.03724(9) 0.09416(5) 0.0348(3) Uani 1 1 d .
Cu3 Cu 0.56070(9) 0.42546(9) 0.54749(5) 0.0375(3) Uani 1 1 d .
Cu4 Cu 0.47768(9) 0.23401(8) 0.25242(5) 0.0350(3) Uani 1 1 d .
Cu5 Cu 0.93455(8) 0.43965(8) 0.40917(5) 0.0316(2) Uani 1 1 d .
N1 N 0.7434(6) 0.4890(6) 0.5399(3) 0.0314(15) Uani 1 1 d .
N2 N 0.7612(6) 0.4553(6) 0.4821(3) 0.0347(16) Uani 1 1 d .
N3 N 0.8636(5) 0.4703(5) 0.4824(3) 0.0282(14) Uani 1 1 d .
N4 N 0.9188(5) 0.5168(5) 0.5411(3) 0.0292(14) Uani 1 1 d .
C5 C 0.8427(7) 0.5270(6) 0.5748(3) 0.0279(16) Uani 1 1 d .
C6 C 0.8775(7) 0.5737(7) 0.6419(4) 0.0350(18) Uani 1 1 d .
N7 N 0.9828(6) 0.5924(6) 0.6608(3) 0.0346(16) Uani 1 1 d .
C8 C 1.0222(9) 0.6286(11) 0.7203(5) 0.061(3) Uani 1 1 d .
H8A H 1.0930 0.6376 0.7338 0.073 Uiso 1 1 calc R
C9 C 0.9613(11) 0.6537(13) 0.7632(5) 0.079(5) Uani 1 1 d .
H9A H 0.9924 0.6824 0.8046 0.095 Uiso 1 1 calc R
C10 C 0.8539(11) 0.6356(13) 0.7439(5) 0.078(5) Uani 1 1 d .
H10A H 0.8100 0.6484 0.7723 0.093 Uiso 1 1 calc R
C11 C 0.8127(9) 0.5978(9) 0.6810(5) 0.053(3) Uani 1 1 d .
H11A H 0.7427 0.5891 0.6660 0.064 Uiso 1 1 calc R
N12 N 0.4793(6) 0.3979(6) 0.4624(3) 0.0334(15) Uani 1 1 d .
N13 N 0.4477(6) 0.4452(6) 0.4246(4) 0.0391(17) Uani 1 1 d .
N14 N 0.4185(7) 0.3892(7) 0.3673(4) 0.0449(19) Uani 1 1 d .
N15 N 0.4305(7) 0.3042(6) 0.3669(4) 0.0408(18) Uani 1 1 d .
C16 C 0.4682(7) 0.3130(7) 0.4260(4) 0.0352(18) Uani 1 1 d .
C17 C 0.5034(8) 0.2463(7) 0.4533(4) 0.0377(19) Uani 1 1 d .
N18 N 0.5527(6) 0.2876(6) 0.5125(4) 0.0385(17) Uani 1 1 d .
C19 C 0.5966(9) 0.2381(9) 0.5408(5) 0.050(2) Uani 1 1 d .
H19A H 0.6309 0.2657 0.5818 0.060 Uiso 1 1 calc R
C20 C 0.5916(9) 0.1456(8) 0.5099(6) 0.053(3) Uani 1 1 d .
H20A H 0.6259 0.1137 0.5293 0.064 Uiso 1 1 calc R
C21 C 0.5358(10) 0.1021(9) 0.4506(6) 0.058(3) Uani 1 1 d .
H21A H 0.5293 0.0392 0.4301 0.070 Uiso 1 1 calc R
C22 C 0.4903(9) 0.1520(8) 0.4225(5) 0.045(2) Uani 1 1 d .
H22A H 0.4506 0.1230 0.3828 0.054 Uiso 1 1 calc R
N23 N 0.7822(7) 0.4673(7) 0.3276(4) 0.0428(18) Uani 1 1 d .
N24 N 0.7958(6) 0.3962(6) 0.3514(3) 0.0389(17) Uani 1 1 d .
N25 N 0.7090(6) 0.3046(6) 0.3366(3) 0.0385(17) Uani 1 1 d .
N26 N 0.6336(6) 0.3149(6) 0.3010(3) 0.0342(15) Uani 1 1 d .
N29 N 0.5142(6) 0.3763(6) 0.2366(3) 0.0374(16) Uani 1 1 d .
C27 C 0.6808(7) 0.4132(7) 0.2963(4) 0.0367(19) Uani 1 1 d .
C28 C 0.6178(8) 0.4498(8) 0.2591(5) 0.046(2) Uani 1 1 d .
C30 C 0.4497(9) 0.3980(9) 0.1994(5) 0.051(3) Uani 1 1 d .
H30A H 0.3779 0.3476 0.1829 0.061 Uiso 1 1 calc R
C31 C 0.4885(10) 0.4949(10) 0.1849(7) 0.068(4) Uani 1 1 d .
H31A H 0.4424 0.5097 0.1601 0.082 Uiso 1 1 calc R
C32 C 0.5955(14) 0.5679(12) 0.2079(8) 0.090(5) Uani 1 1 d .
H32A H 0.6238 0.6319 0.1973 0.108 Uiso 1 1 calc R
C33 C 0.6610(12) 0.5464(10) 0.2469(7) 0.073(4) Uani 1 1 d .
H33A H 0.7327 0.5960 0.2644 0.087 Uiso 1 1 calc R
N34 N 0.3139(6) 0.1570(6) 0.2163(3) 0.0350(16) Uani 1 1 d .
N35 N 0.2379(6) 0.1702(6) 0.1839(3) 0.0371(16) Uani 1 1 d .
N36 N 0.1533(6) 0.0775(7) 0.1626(4) 0.0404(18) Uani 1 1 d .
N37 N 0.1714(6) 0.0039(6) 0.1819(4) 0.0405(18) Uani 1 1 d .
C38 C 0.2723(7) 0.0548(7) 0.2146(4) 0.0353(19) Uani 1 1 d .
C39 C 0.3417(7) 0.0162(7) 0.2404(4) 0.0349(18) Uani 1 1 d .
N40 N 0.4454(6) 0.0898(6) 0.2644(3) 0.0373(16) Uani 1 1 d .
C41 C 0.5218(8) 0.0615(8) 0.2858(5) 0.044(2) Uani 1 1 d .
H41A H 0.5938 0.1114 0.3024 0.053 Uiso 1 1 calc R
C42 C 0.4933(9) -0.0396(9) 0.2828(5) 0.049(2) Uani 1 1 d .
H42A H 0.5461 -0.0579 0.2975 0.059 Uiso 1 1 calc R
C43 C 0.3867(10) -0.1152(9) 0.2583(5) 0.053(3) Uani 1 1 d .
H43A H 0.3676 -0.1840 0.2563 0.064 Uiso 1 1 calc R
C44 C 0.3098(9) -0.0868(8) 0.2369(5) 0.048(2) Uani 1 1 d .
H44A H 0.2375 -0.1360 0.2203 0.058 Uiso 1 1 calc R
N45 N 0.5027(7) 0.2391(7) 0.1143(4) 0.047(2) Uani 1 1 d .
N46 N 0.5136(7) 0.1922(6) 0.1577(4) 0.0407(17) Uani 1 1 d .
N47 N 0.5189(7) 0.1074(7) 0.1347(4) 0.048(2) Uani 1 1 d .
N48 N 0.5126(7) 0.0987(6) 0.0731(4) 0.0438(19) Uani 1 1 d .
C49 C 0.5037(7) 0.1810(7) 0.0614(4) 0.038(2) Uani 1 1 d .
C50 C 0.4915(8) 0.1908(8) -0.0032(5) 0.048(2) Uani 1 1 d .
N51 N 0.4965(7) 0.1125(6) -0.0432(4) 0.0422(18) Uani 1 1 d .
C52 C 0.4888(9) 0.1142(9) -0.1037(5) 0.054(3) Uani 1 1 d .
H52A H 0.4968 0.0647 -0.1323 0.065 Uiso 1 1 calc R
C53 C 0.4688(10) 0.1897(9) -0.1248(5) 0.055(3) Uani 1 1 d .
H53A H 0.4608 0.1888 -0.1671 0.066 Uiso 1 1 calc R
C54 C 0.4612(11) 0.2657(10) -0.0817(6) 0.064(3) Uani 1 1 d .
H54A H 0.4476 0.3157 -0.0955 0.077 Uiso 1 1 calc R
C55 C 0.4730(10) 0.2680(9) -0.0207(5) 0.054(3) Uani 1 1 d .
H55A H 0.4690 0.3190 0.0086 0.065 Uiso 1 1 calc R
N56 N -0.0942(6) 0.0077(5) 0.0311(3) 0.0311(14) Uani 1 1 d .
N57 N -0.1286(5) -0.0259(5) -0.0307(3) 0.0304(14) Uani 1 1 d .
N58 N -0.2284(6) -0.0317(6) -0.0420(4) 0.0401(17) Uani 1 1 d .
N59 N -0.2620(6) -0.0042(6) 0.0110(4) 0.0390(17) Uani 1 1 d .
C60 C -0.1777(7) 0.0218(6) 0.0551(4) 0.0300(16) Uani 1 1 d .
C61 C -0.1656(7) 0.0548(7) 0.1223(4) 0.0366(19) Uani 1 1 d .
N62 N -0.0731(6) 0.0575(6) 0.1516(3) 0.0401(18) Uani 1 1 d .
C63 C -0.0557(10) 0.0814(10) 0.2139(4) 0.057(3) Uani 1 1 d .
H63A H 0.0088 0.0862 0.2345 0.068 Uiso 1 1 calc R
C64 C -0.1320(11) 0.0994(12) 0.2488(6) 0.073(4) Uani 1 1 d .
H64A H -0.1218 0.1103 0.2920 0.088 Uiso 1 1 calc R
C65 C -0.2210(9) 0.1008(11) 0.2188(6) 0.069(4) Uani 1 1 d .
H65A H -0.2691 0.1178 0.2418 0.082 Uiso 1 1 calc R
C66 C -0.2420(8) 0.0769(9) 0.1532(5) 0.048(2) Uani 1 1 d .
H66A H -0.3038 0.0760 0.1320 0.058 Uiso 1 1 calc R
O1 O -0.0960(10) 0.5224(9) -0.0251(6) 0.036(3) Uani 0.50 1 d P
O2 O 0.0669(9) 0.4945(8) -0.0543(5) 0.029(2) Uani 0.50 1 d P
O3 O -0.0602(10) 0.3885(9) 0.0138(5) 0.033(3) Uani 0.50 1 d P
O4 O 0.0669(10) 0.5748(9) 0.0540(6) 0.038(3) Uani 0.50 1 d P
O5 O 0.3342(7) 0.6074(8) 0.1716(5) 0.077(3) Uani 1 1 d .
O6 O 0.2902(10) 0.5420(7) 0.0416(5) 0.095(3) Uani 1 1 d U
O7A O 0.1789(13) 0.4308(11) 0.1192(7) 0.042(3) Uani 0.50 1 d PU
O7B O 0.1283(12) 0.4300(11) 0.1017(7) 0.044(3) Uani 0.50 1 d PU
O8 O 0.1256(7) 0.5917(6) 0.1647(5) 0.064(2) Uani 1 1 d .
O9 O 0.2617(7) 0.6979(6) 0.0920(5) 0.064(2) Uani 1 1 d .
O10 O -0.0020(11) 0.3210(9) -0.2270(4) 0.091(3) Uani 1 1 d .
O11 O -0.0856(7) 0.4780(7) 0.1561(7) 0.110(5) Uani 1 1 d .
O12 O 0.1300(7) 0.3871(7) -0.1135(6) 0.087(3) Uani 1 1 d .
O13 O -0.0934(7) 0.2671(6) -0.1221(4) 0.060(2) Uani 1 1 d .
O14 O -0.2370(9) 0.2575(10) 0.0211(5) 0.094(3) Uani 1 1 d U
O15 O -0.2481(7) 0.2890(7) 0.1503(4) 0.063(2) Uani 1 1 d .
O16 O 0.2592(7) 0.5833(7) -0.0710(6) 0.093(4) Uani 1 1 d .
O17 O -0.0594(8) 0.3124(10) 0.0997(4) 0.087(3) Uani 1 1 d U
O18 O 0.1554(10) 0.3471(7) -0.0062(4) 0.093(4) Uani 1 1 d .
O19 O 0.0787(6) 0.2209(5) 0.0757(4) 0.0507(18) Uani 1 1 d .
O20 O -0.0665(8) 0.2255(10) -0.0140(4) 0.093(4) Uani 1 1 d .
O21 O 0.3478(7) 0.4502(6) -0.0586(4) 0.063(2) Uani 1 1 d .
O22 O -0.2791(7) 0.1164(6) -0.0858(5) 0.067(2) Uani 1 1 d .
O23 O 1.0380(9) -0.0179(8) 0.4332(5) 0.026(2) Uani 0.50 1 d P
O24 O 0.9548(8) -0.1064(8) 0.5189(5) 0.026(2) Uani 0.50 1 d P
O25 O 0.9069(9) 0.0296(9) 0.4924(5) 0.030(2) Uani 0.50 1 d P
O26 O 1.0982(9) 0.0796(8) 0.5449(5) 0.025(2) Uani 0.50 1 d P
O27 O 1.2043(8) 0.1014(6) 0.6407(4) 0.067(3) Uani 1 1 d .
O28 O 0.5966(6) -0.1108(8) 0.3965(4) 0.075(3) Uani 1 1 d .
O29 O 0.7204(8) -0.0213(6) 0.5107(4) 0.074(3) Uani 1 1 d .
O30 O 0.8031(8) 0.0655(5) 0.4184(4) 0.074(3) Uani 1 1 d .
O31 O 1.2916(8) 0.1999(7) 0.5525(4) 0.066(2) Uani 1 1 d .
O32 O 1.0712(7) 0.2767(9) 0.5107(3) 0.081(3) Uani 1 1 d .
O33 O 1.2132(7) 0.2259(10) 0.4513(4) 0.086(3) Uani 1 1 d .
O34 O 1.1504(7) 0.2437(6) 0.6166(4) 0.061(2) Uani 1 1 d .
O35 O 1.2916(6) 0.3872(5) 0.5569(5) 0.063(2) Uani 1 1 d .
O36 O 0.8699(8) 0.1709(6) 0.5351(4) 0.073(3) Uani 1 1 d .
O37 O 1.0116(7) 0.1707(10) 0.3947(4) 0.093(4) Uani 1 1 d .
O38 O 0.8911(7) 0.2712(5) 0.4360(4) 0.056(2) Uani 1 1 d .
O39 O 0.9519(8) 0.1436(7) 0.6420(6) 0.089(3) Uani 1 1 d U
O40 O 0.9964(7) -0.0031(7) 0.6655(6) 0.086(3) Uani 1 1 d U
O41 O 1.1287(8) 0.1922(7) 0.7323(4) 0.069(2) Uani 1 1 d .
O42 O 0.7952(7) -0.0512(7) 0.6117(6) 0.087(3) Uani 1 1 d U
O43 O 0.8204(6) -0.1859(6) 0.6758(3) 0.0499(18) Uani 1 1 d .
O44 O 0.7327(7) 0.1042(7) 0.6234(4) 0.062(2) Uani 1 1 d .
OW1 O -0.0440(7) -0.1335(6) 0.1094(4) 0.065(2) Uani 1 1 d .
HW1A H -0.0128 -0.1651 0.0885 0.097 Uiso 1 1 d R
HW1B H -0.1138 -0.1637 0.0971 0.097 Uiso 1 1 d R
OW2 O 0.5293(13) 0.3904(9) 0.6318(5) 0.121(5) Uani 1 1 d .
HW2A H 0.5645 0.4444 0.6600 0.181 Uiso 1 1 d R
HW2B H 0.5506 0.3459 0.6371 0.181 Uiso 1 1 d R
OW3 O 1.0058(8) 0.6127(6) 0.3828(4) 0.066(2) Uani 1 1 d .
HW3A H 0.9516 0.6194 0.3666 0.079 Uiso 1 1 d R
HW3B H 1.0376 0.6587 0.4157 0.099 Uiso 1 1 d R
OW4 O 0.187(3) 0.651(2) 0.3112(15) 0.058(8) Uiso 0.25 1 d P
OW5 O 0.631(2) 0.3439(19) 0.7038(11) 0.037(5) Uiso 0.25 1 d P

loop_
_atom_site_aniso_label
_atom_site_aniso_U_11
_atom_site_aniso_U_22
_atom_site_aniso_U_33
_atom_site_aniso_U_23
_atom_site_aniso_U_13
_atom_site_aniso_U_12
P1 0.0287(15) 0.0248(15) 0.0557(19) 0.0100(14) 0.0092(14) 0.0153(13)
P2 0.0259(13) 0.0227(14) 0.0318(14) 0.0068(11) 0.0051(11) 0.0121(11)
Mo1 0.0402(5) 0.0317(4) 0.0535(5) 0.0001(4) -0.0036(4) 0.0151(4)
Mo2 0.0416(5) 0.0367(5) 0.0542(5) -0.0007(4) 0.0023(4) 0.0179(4)
Mo3 0.0362(5) 0.0640(6) 0.0718(6) 0.0342(5) 0.0175(4) 0.0253(4)
Mo4 0.0693(6) 0.0458(5) 0.0609(6) 0.0180(4) 0.0184(5) 0.0419(5)
Mo5 0.0406(5) 0.0405(5) 0.0880(7) 0.0176(5) 0.0249(5) 0.0246(4)
Mo6 0.0381(4) 0.0346(4) 0.0560(5) -0.0003(4) -0.0042(4) 0.0169(4)
Mo7 0.0278(4) 0.0289(4) 0.0419(4) 0.0068(3) 0.0000(3) 0.0121(3)
Mo8 0.0314(4) 0.0289(4) 0.0407(4) 0.0038(3) 0.0016(3) 0.0094(3)
Mo9 0.0478(5) 0.0375(4) 0.0407(4) 0.0140(3) 0.0095(3) 0.0291(4)
Mo10 0.0477(5) 0.0326(4) 0.0359(4) 0.0023(3) -0.0037(3) 0.0146(4)
Mo11 0.0333(4) 0.0565(6) 0.0472(5) 0.0302(4) 0.0113(3) 0.0173(4)
Mo12 0.0411(5) 0.0464(5) 0.0632(5) 0.0194(4) 0.0210(4) 0.0296(4)
Cu1 0.0488(10) 0.0388(9) 0.0424(9) -0.0009(7) 0.0084(7) 0.0151(8)
Cu2 0.0266(5) 0.0420(6) 0.0335(5) -0.0009(5) -0.0040(4) 0.0171(5)
Cu3 0.0376(6) 0.0339(6) 0.0398(6) 0.0012(5) -0.0002(5) 0.0178(5)
Cu4 0.0277(5) 0.0347(6) 0.0406(6) 0.0010(5) -0.0077(4) 0.0157(4)
Cu5 0.0233(5) 0.0381(6) 0.0303(5) -0.0009(4) -0.0018(4) 0.0146(4)
N1 0.025(3) 0.035(4) 0.029(3) -0.003(3) 0.001(3) 0.012(3)
N2 0.024(3) 0.036(4) 0.041(4) 0.003(3) -0.002(3) 0.014(3)
N3 0.019(3) 0.034(4) 0.031(3) 0.003(3) 0.000(2) 0.014(3)
N4 0.025(3) 0.031(4) 0.027(3) 0.001(3) -0.001(3) 0.011(3)
C5 0.030(4) 0.034(4) 0.022(3) -0.002(3) -0.004(3) 0.020(3)
C6 0.032(4) 0.038(5) 0.030(4) 0.001(4) -0.004(3) 0.015(4)
N7 0.030(4) 0.042(4) 0.030(3) -0.004(3) -0.004(3) 0.019(3)
C8 0.049(6) 0.101(10) 0.034(5) -0.015(5) -0.009(4) 0.046(7)
C9 0.063(8) 0.147(14) 0.030(5) -0.015(7) -0.012(5) 0.063(9)
C10 0.065(8) 0.135(13) 0.038(6) -0.019(7) 0.003(5) 0.063(9)
C11 0.048(6) 0.069(7) 0.039(5) -0.012(5) -0.009(4) 0.033(6)
N12 0.027(3) 0.032(4) 0.037(4) -0.002(3) 0.002(3) 0.013(3)
N13 0.038(4) 0.038(4) 0.041(4) -0.002(3) -0.003(3) 0.022(3)
N14 0.051(5) 0.050(5) 0.038(4) -0.005(4) -0.002(4) 0.033(4)
N15 0.041(4) 0.048(5) 0.037(4) 0.001(3) -0.004(3) 0.027(4)
C16 0.024(4) 0.028(4) 0.049(5) 0.001(4) 0.005(3) 0.010(3)
C17 0.034(5) 0.029(4) 0.044(5) 0.004(4) 0.010(4) 0.011(4)
N18 0.035(4) 0.032(4) 0.048(4) 0.006(3) 0.003(3) 0.016(3)
C19 0.041(5) 0.054(6) 0.055(6) 0.013(5) -0.003(4) 0.021(5)
C20 0.049(6) 0.045(6) 0.082(8) 0.029(6) 0.018(6) 0.030(5)
C21 0.066(7) 0.055(7) 0.076(8) 0.031(6) 0.022(6) 0.040(6)
C22 0.056(6) 0.049(6) 0.045(5) 0.012(5) 0.013(5) 0.036(5)
N23 0.040(4) 0.045(5) 0.046(4) 0.010(4) -0.001(3) 0.022(4)
N24 0.031(4) 0.046(5) 0.037(4) 0.004(3) 0.002(3) 0.017(3)
N25 0.030(4) 0.046(5) 0.037(4) 0.004(3) -0.006(3) 0.018(3)
N26 0.030(4) 0.032(4) 0.038(4) 0.002(3) -0.005(3) 0.014(3)
N29 0.036(4) 0.047(5) 0.038(4) 0.006(3) -0.001(3) 0.028(4)
C27 0.033(4) 0.033(5) 0.040(5) 0.005(4) 0.002(4) 0.012(4)
C28 0.041(5) 0.042(6) 0.053(6) 0.004(5) -0.008(4) 0.020(4)
C30 0.049(6) 0.053(6) 0.055(6) 0.001(5) -0.014(5) 0.031(5)
C31 0.053(7) 0.063(8) 0.095(10) 0.016(7) -0.014(7) 0.034(6)
C32 0.104(12) 0.072(10) 0.114(13) 0.050(10) 0.003(10) 0.048(9)
C33 0.069(8) 0.053(7) 0.085(9) 0.015(7) -0.019(7) 0.021(6)
N34 0.028(4) 0.038(4) 0.039(4) 0.003(3) -0.003(3) 0.017(3)
N35 0.033(4) 0.041(4) 0.032(3) -0.001(3) -0.008(3) 0.015(3)
N36 0.033(4) 0.051(5) 0.039(4) 0.002(4) 0.004(3) 0.023(4)
N37 0.032(4) 0.045(5) 0.038(4) 0.003(3) -0.006(3) 0.015(3)
C38 0.026(4) 0.050(5) 0.026(4) 0.002(4) 0.002(3) 0.016(4)
C39 0.027(4) 0.044(5) 0.030(4) 0.003(4) -0.003(3) 0.015(4)
N40 0.036(4) 0.047(5) 0.032(3) 0.005(3) -0.001(3) 0.023(4)
C41 0.033(5) 0.055(6) 0.052(5) 0.011(5) 0.010(4) 0.026(5)
C42 0.048(6) 0.058(7) 0.049(6) 0.019(5) 0.006(5) 0.030(5)
C43 0.081(8) 0.043(6) 0.042(5) 0.012(5) 0.005(5) 0.033(6)
C44 0.044(5) 0.041(6) 0.055(6) 0.010(5) -0.004(4) 0.015(4)
N45 0.040(4) 0.050(5) 0.043(4) -0.003(4) 0.007(3) 0.018(4)
N46 0.037(4) 0.045(5) 0.039(4) 0.002(4) 0.006(3) 0.019(4)
N47 0.038(4) 0.059(6) 0.046(5) 0.013(4) 0.005(4) 0.021(4)
N48 0.037(4) 0.039(5) 0.046(4) 0.004(4) 0.008(3) 0.011(4)
C49 0.032(4) 0.025(4) 0.042(5) 0.005(4) -0.004(4) 0.002(3)
C50 0.038(5) 0.040(5) 0.049(5) 0.000(4) 0.009(4) 0.005(4)
N51 0.040(4) 0.039(4) 0.044(4) 0.004(4) 0.014(3) 0.015(4)
C52 0.052(6) 0.056(7) 0.057(6) 0.016(5) 0.017(5) 0.025(5)
C53 0.062(7) 0.049(6) 0.039(5) 0.010(5) -0.004(5) 0.012(5)
C54 0.065(8) 0.057(7) 0.062(7) 0.010(6) 0.007(6) 0.022(6)
C55 0.055(6) 0.040(6) 0.057(6) 0.006(5) 0.008(5) 0.015(5)
N56 0.027(3) 0.030(4) 0.033(3) 0.003(3) 0.001(3) 0.012(3)
N57 0.023(3) 0.029(4) 0.036(4) 0.003(3) -0.003(3) 0.010(3)
N58 0.028(4) 0.050(5) 0.040(4) 0.004(4) 0.000(3) 0.018(3)
N59 0.024(3) 0.048(5) 0.045(4) 0.006(4) 0.000(3) 0.018(3)
C60 0.026(4) 0.026(4) 0.035(4) 0.005(3) 0.001(3) 0.009(3)
C61 0.031(4) 0.035(5) 0.040(4) 0.002(4) 0.007(4) 0.013(4)
N62 0.034(4) 0.051(5) 0.032(4) -0.003(3) -0.007(3) 0.022(4)
C63 0.056(6) 0.088(9) 0.030(4) -0.001(5) 0.002(4) 0.042(6)
C64 0.059(7) 0.120(13) 0.047(6) 0.006(7) 0.011(5) 0.050(8)
C65 0.038(6) 0.097(10) 0.061(7) -0.015(7) 0.004(5) 0.033(6)
C66 0.033(5) 0.060(7) 0.055(6) 0.008(5) 0.011(4) 0.026(5)
O1 0.034(6) 0.023(6) 0.050(7) 0.002(5) 0.008(5) 0.014(5)
O2 0.032(6) 0.015(5) 0.042(6) 0.008(5) 0.004(5) 0.011(4)
O3 0.032(6) 0.030(6) 0.035(6) -0.004(5) -0.007(5) 0.016(5)
O4 0.030(6) 0.029(6) 0.052(7) 0.014(6) 0.004(5) 0.011(5)
O5 0.053(5) 0.109(8) 0.089(6) 0.041(6) 0.007(5) 0.048(5)
O6 0.127(7) 0.052(5) 0.086(6) 0.013(4) 0.055(6) 0.020(5)
O7A 0.044(7) 0.036(6) 0.048(7) 0.006(5) 0.003(5) 0.022(5)
O7B 0.038(6) 0.048(7) 0.047(7) 0.005(5) -0.005(5) 0.022(5)
O8 0.055(5) 0.056(5) 0.103(7) 0.040(5) 0.027(5) 0.035(4)
O9 0.055(5) 0.054(5) 0.103(7) 0.036(5) 0.023(5) 0.034(4)
O10 0.152(10) 0.102(8) 0.063(5) 0.010(5) 0.033(6) 0.098(8)
O11 0.046(5) 0.055(6) 0.212(14) 0.054(7) -0.041(7) 0.005(4)
O12 0.055(5) 0.043(5) 0.156(10) 0.038(6) -0.022(6) 0.012(4)
O13 0.054(5) 0.054(5) 0.090(6) 0.027(4) 0.023(4) 0.036(4)
O14 0.080(6) 0.149(8) 0.076(5) 0.001(5) -0.006(4) 0.083(6)
O15 0.052(5) 0.063(5) 0.071(5) 0.023(4) 0.016(4) 0.019(4)
O16 0.053(5) 0.045(5) 0.165(11) 0.031(6) -0.037(6) 0.010(4)
O17 0.069(5) 0.156(8) 0.053(4) -0.001(5) -0.001(4) 0.076(5)
O18 0.145(10) 0.042(5) 0.071(6) 0.003(4) 0.057(6) 0.023(6)
O19 0.049(4) 0.034(4) 0.064(4) 0.007(3) -0.009(3) 0.017(3)
O20 0.079(6) 0.186(12) 0.055(5) 0.008(6) 0.006(5) 0.102(8)
O21 0.047(4) 0.061(5) 0.087(6) 0.000(4) 0.008(4) 0.036(4)
O22 0.049(4) 0.036(4) 0.115(7) 0.015(5) 0.011(5) 0.018(4)
O23 0.026(5) 0.027(6) 0.034(6) 0.016(5) 0.007(4) 0.016(5)
O24 0.017(5) 0.025(5) 0.028(5) 0.004(4) -0.001(4) 0.004(4)
O25 0.030(6) 0.030(6) 0.032(6) 0.006(5) 0.006(5) 0.017(5)
O26 0.027(5) 0.030(6) 0.021(5) 0.011(4) 0.004(4) 0.015(5)
O27 0.105(7) 0.058(5) 0.077(6) 0.042(5) 0.049(5) 0.058(5)
O28 0.033(4) 0.103(7) 0.087(6) 0.056(6) 0.006(4) 0.017(4)
O29 0.103(7) 0.030(4) 0.057(5) 0.010(4) 0.029(5) 0.000(4)
O30 0.113(7) 0.026(4) 0.051(4) 0.001(3) 0.034(5) 0.004(4)
O31 0.100(7) 0.063(5) 0.075(5) 0.039(5) 0.043(5) 0.059(5)
O32 0.047(5) 0.162(10) 0.034(4) 0.000(5) -0.003(3) 0.056(6)
O33 0.055(5) 0.174(11) 0.040(4) -0.001(5) 0.001(4) 0.071(6)
O34 0.084(6) 0.059(5) 0.079(5) 0.043(4) 0.046(5) 0.055(5)
O35 0.049(4) 0.027(4) 0.112(7) 0.020(4) 0.022(5) 0.013(3)
O36 0.102(7) 0.031(4) 0.055(5) -0.001(3) 0.035(5) 0.004(4)
O37 0.043(4) 0.186(12) 0.043(4) -0.014(6) -0.009(3) 0.061(6)
O38 0.065(5) 0.033(4) 0.070(5) 0.006(3) -0.019(4) 0.026(3)
O39 0.070(5) 0.057(5) 0.144(7) 0.047(5) -0.017(5) 0.024(4)
O40 0.057(5) 0.058(5) 0.145(7) 0.040(5) -0.026(5) 0.023(4)
O41 0.102(7) 0.079(6) 0.040(4) 0.001(4) 0.003(4) 0.060(6)
O42 0.055(5) 0.060(5) 0.143(7) 0.037(5) -0.027(5) 0.022(4)
O43 0.042(4) 0.061(5) 0.045(4) 0.025(4) 0.014(3) 0.017(3)
O44 0.063(5) 0.075(6) 0.059(5) 0.008(4) 0.027(4) 0.042(5)
OW1 0.060(5) 0.044(4) 0.083(6) 0.004(4) -0.004(4) 0.021(4)
OW2 0.236(16) 0.081(8) 0.078(7) 0.045(6) 0.067(9) 0.087(10)
OW3 0.082(6) 0.038(4) 0.067(5) -0.008(4) -0.018(4) 0.027(4)

loop_
_atom_type_symbol
_atom_type_description
_atom_type_scat_dispersion_real
_atom_type_scat_dispersion_imag
_atom_type_scat_source
C C 0.0033 0.0016 'International Tables Vol C Tables 4.2.6.8 and 6.1.1.4'
H H 0.0000 0.0000 'International Tables Vol C Tables 4.2.6.8 and 6.1.1.4'
N N 0.0061 0.0033 'International Tables Vol C Tables 4.2.6.8 and 6.1.1.4'
O O 0.0106 0.0060 'International Tables Vol C Tables 4.2.6.8 and 6.1.1.4'
P P 0.1023 0.0942 'International Tables Vol C Tables 4.2.6.8 and 6.1.1.4'
Cu Cu 0.3201 1.2651 'International Tables Vol C Tables 4.2.6.8 and 6.1.1.4'
Mo Mo -1.6832 0.6857 'International Tables Vol C Tables 4.2.6.8 and 6.1.1.4'

loop_
_geom_angle_atom_site_label_1
_geom_angle_atom_site_label_2
_geom_angle_atom_site_label_3
_geom_angle
_geom_angle_site_symmetry_1
_geom_angle_site_symmetry_3
O4 P1 O4 180.0(10) . 2_565
O4 P1 O2 66.7(6) . 2_565
O4 P1 O2 113.3(6) 2_565 2_565
O4 P1 O2 113.3(6) . .
O4 P1 O2 66.7(6) 2_565 .
O2 P1 O2 180.0(5) 2_565 .
O4 P1 O1 68.4(7) . 2_565
O4 P1 O1 111.6(7) 2_565 2_565
O2 P1 O1 106.6(6) 2_565 2_565
O2 P1 O1 73.4(6) . 2_565
O4 P1 O1 111.6(7) . .
O4 P1 O1 68.4(7) 2_565 .
O2 P1 O1 73.4(6) 2_565 .
O2 P1 O1 106.6(6) . .
O1 P1 O1 180.0(9) 2_565 .
O4 P1 O3 68.0(6) . 2_565
O4 P1 O3 112.0(6) 2_565 2_565
O2 P1 O3 106.9(6) 2_565 2_565
O2 P1 O3 73.1(6) . 2_565
O1 P1 O3 105.8(6) 2_565 2_565
O1 P1 O3 74.2(6) . 2_565
O4 P1 O3 112.0(6) . .
O4 P1 O3 68.0(6) 2_565 .
O2 P1 O3 73.1(6) 2_565 .
O2 P1 O3 106.9(6) . .
O1 P1 O3 74.2(6) 2_565 .
O1 P1 O3 105.8(6) . .
O3 P1 O3 180.0(8) 2_565 .
O26 P2 O26 180.0(8) . 2_756
O26 P2 O25 67.0(6) . 2_756
O26 P2 O25 113.0(6) 2_756 2_756
O26 P2 O25 113.0(6) . .
O26 P2 O25 67.0(6) 2_756 .
O25 P2 O25 180.0(9) 2_756 .
O26 P2 O24 111.0(5) . .
O26 P2 O24 69.0(5) 2_756 .
O25 P2 O24 69.7(6) 2_756 .
O25 P2 O24 110.3(6) . .
O26 P2 O24 69.0(5) . 2_756
O26 P2 O24 111.0(5) 2_756 2_756
O25 P2 O24 110.3(6) 2_756 2_756
O25 P2 O24 69.7(6) . 2_756
O24 P2 O24 180.0(7) . 2_756
O26 P2 O23 70.2(5) . 2_756
O26 P2 O23 109.8(6) 2_756 2_756
O25 P2 O23 107.6(6) 2_756 2_756
O25 P2 O23 72.4(6) . 2_756
O24 P2 O23 75.2(5) . 2_756
O24 P2 O23 104.8(5) 2_756 2_756
O26 P2 O23 109.8(6) . .
O26 P2 O23 70.2(5) 2_756 .
O25 P2 O23 72.4(6) 2_756 .
O25 P2 O23 107.6(6) . .
O24 P2 O23 104.8(5) . .
O24 P2 O23 75.2(5) 2_756 .
O23 P2 O23 180.0(3) 2_756 .
O5 Mo1 O7B 113.9(6) . .
O5 Mo1 O8 102.5(5) . .
O7B Mo1 O8 89.0(5) . .
O5 Mo1 O9 100.6(4) . .
O7B Mo1 O9 144.9(5) . .
O8 Mo1 O9 89.9(3) . .
O5 Mo1 O7A 91.2(6) . .
O7B Mo1 O7A 23.3(5) . .
O8 Mo1 O7A 99.5(5) . .
O9 Mo1 O7A 163.1(5) . .
O5 Mo1 O6 99.2(5) . .
O7B Mo1 O6 86.0(5) . .
O8 Mo1 O6 157.9(5) . .
O9 Mo1 O6 82.1(4) . .
O7A Mo1 O6 84.1(5) . .
O5 Mo1 O1 158.2(5) . 2_565
O7B Mo1 O1 55.2(5) . 2_565
O8 Mo1 O1 96.5(4) . 2_565
O9 Mo1 O1 90.1(4) . 2_565
O7A Mo1 O1 74.9(6) . 2_565
O6 Mo1 O1 63.2(5) . 2_565
O10 Mo2 O12 105.5(6) . .
O10 Mo2 O13 103.0(5) . .
O12 Mo2 O13 96.1(4) . .
O10 Mo2 O11 101.2(6) . 2_565
O12 Mo2 O11 87.9(4) . 2_565
O13 Mo2 O11 153.4(5) . 2_565
O10 Mo2 O8 98.6(5) . 2_565
O12 Mo2 O8 154.6(5) . 2_565
O13 Mo2 O8 85.8(3) . 2_565
O11 Mo2 O8 79.8(3) 2_565 2_565
O10 Mo2 O2 161.7(5) . .
O12 Mo2 O2 65.8(5) . .
O13 Mo2 O2 94.1(4) . .
O11 Mo2 O2 63.6(5) 2_565 .
O8 Mo2 O2 88.8(4) 2_565 .
O15 Mo3 O11 99.6(5) . .
O15 Mo3 O17 101.3(5) . .
O11 Mo3 O17 95.9(5) . .
O15 Mo3 O16 102.5(5) . 2_565
O11 Mo3 O16 88.1(4) . 2_565
O17 Mo3 O16 154.9(5) . 2_565
O15 Mo3 O14 101.5(5) . .
O11 Mo3 O14 158.1(5) . .
O17 Mo3 O14 85.8(4) . .
O16 Mo3 O14 81.7(5) 2_565 .
O15 Mo3 O3 158.1(4) . .
O11 Mo3 O3 98.4(5) . .
O17 Mo3 O3 64.5(4) . .
O16 Mo3 O3 90.4(5) 2_565 .
O14 Mo3 O3 62.6(4) . .
O15 Mo3 O2 157.8(4) . 2_565
O11 Mo3 O2 63.8(5) . 2_565
O17 Mo3 O2 95.3(5) . 2_565
O16 Mo3 O2 64.3(4) 2_565 2_565
O14 Mo3 O2 94.3(5) . 2_565
O3 Mo3 O2 44.0(4) . 2_565
O19 Mo4 O18 102.7(5) . .
O19 Mo4 O20 102.6(4) . .
O18 Mo4 O20 94.3(5) . .
O19 Mo4 O7B 108.5(5) . .
O18 Mo4 O7B 91.3(6) . .
O20 Mo4 O7B 146.4(6) . .
O19 Mo4 O17 99.6(4) . .
O18 Mo4 O17 157.2(5) . .
O20 Mo4 O17 85.6(4) . .
O7B Mo4 O17 77.0(6) . .
O19 Mo4 O7A 90.9(5) . .
O18 Mo4 O7A 87.2(5) . .
O20 Mo4 O7A 165.8(5) . .
O7B Mo4 O7A 19.4(5) . .
O17 Mo4 O7A 87.6(5) . .
O19 Mo4 O1 156.6(4) . 2_565
O18 Mo4 O1 66.1(4) . 2_565
O20 Mo4 O1 98.9(5) . 2_565
O7B Mo4 O1 53.8(6) . 2_565
O17 Mo4 O1 91.3(5) . 2_565
O7A Mo4 O1 68.7(5) . 2_565
O19 Mo4 O3 157.3(4) . .
O18 Mo4 O3 96.6(5) . .
O20 Mo4 O3 63.7(4) . .
O7B Mo4 O3 82.8(5) . .
O17 Mo4 O3 62.9(4) . .
O7A Mo4 O3 102.1(5) . .
O1 Mo4 O3 44.9(4) 2_565 .
O21 Mo5 O6 102.9(5) . .
O21 Mo5 O16 105.5(5) . .
O6 Mo5 O16 95.9(5) . .
O21 Mo5 O18 99.1(5) . .
O6 Mo5 O18 87.3(4) . .
O16 Mo5 O18 153.8(5) . .
O21 Mo5 O12 99.8(5) . .
O6 Mo5 O12 155.6(5) . .
O16 Mo5 O12 86.4(4) . .
O18 Mo5 O12 80.4(4) . .
O21 Mo5 O1 157.4(4) . 2_565
O6 Mo5 O1 63.4(5) . 2_565
O16 Mo5 O1 94.2(5) . 2_565
O18 Mo5 O1 64.0(4) . 2_565
O12 Mo5 O1 92.2(4) . 2_565
O22 Mo6 O14 102.6(5) . .
O22 Mo6 O9 99.6(4) . 2_565
O14 Mo6 O9 94.6(4) . 2_565
O22 Mo6 O20 102.5(5) . .
O14 Mo6 O20 88.7(4) . .
O9 Mo6 O20 156.4(5) 2_565 .
O22 Mo6 O13 99.3(4) . .
O14 Mo6 O13 157.8(5) . .
O9 Mo6 O13 85.8(3) 2_565 .
O20 Mo6 O13 82.6(4) . .
O22 Mo6 O3 162.8(4) . .
O14 Mo6 O3 66.5(5) . .
O9 Mo6 O3 94.6(4) 2_565 .
O20 Mo6 O3 65.2(5) . .
O13 Mo6 O3 91.2(4) . .
O28 Mo7 O31 103.2(5) . 2_756
O28 Mo7 O29 103.4(5) . .
O31 Mo7 O29 96.5(4) 2_756 .
O28 Mo7 O27 100.5(5) . 2_756
O31 Mo7 O27 88.1(3) 2_756 2_756
O29 Mo7 O27 153.8(4) . 2_756
O28 Mo7 O30 99.2(4) . .
O31 Mo7 O30 156.3(4) 2_756 .
O29 Mo7 O30 85.9(3) . .
O27 Mo7 O30 80.0(3) 2_756 .
O28 Mo7 O26 160.7(5) . 2_756
O31 Mo7 O26 66.2(4) 2_756 2_756
O29 Mo7 O26 94.0(4) . 2_756
O27 Mo7 O26 64.3(4) 2_756 2_756
O30 Mo7 O26 90.1(4) . 2_756
O28 Mo7 O25 158.5(5) . .
O31 Mo7 O25 96.3(4) 2_756 .
O29 Mo7 O25 64.8(4) . .
O27 Mo7 O25 89.1(4) 2_756 .
O30 Mo7 O25 63.4(4) . .
O26 Mo7 O25 39.5(4) 2_756 .
O35 Mo8 O32 102.8(5) . .
O35 Mo8 O34 101.9(4) . .
O32 Mo8 O34 95.5(4) . .
O35 Mo8 O33 100.9(5) . .
O32 Mo8 O33 88.3(3) . .
O34 Mo8 O33 155.4(4) . .
O35 Mo8 O31 98.3(4) . .
O32 Mo8 O31 157.8(5) . .
O34 Mo8 O31 86.8(3) . .
O33 Mo8 O31 80.9(4) . .
O35 Mo8 O24 160.7(4) . 2_756
O32 Mo8 O24 65.9(4) . 2_756
O34 Mo8 O24 95.0(4) . 2_756
O33 Mo8 O24 64.5(4) . 2_756
O31 Mo8 O24 91.9(4) . 2_756
O35 Mo8 O26 157.2(4) . .
O32 Mo8 O26 97.8(4) . .
O34 Mo8 O26 66.2(3) . .
O33 Mo8 O26 89.3(4) . .
O31 Mo8 O26 62.9(4) . .
O24 Mo8 O26 41.0(3) 2_756 .
O38 Mo9 O30 101.8(4) . .
O38 Mo9 O37 102.4(5) . .
O30 Mo9 O37 93.6(4) . .
O38 Mo9 O36 101.6(4) . .
O30 Mo9 O36 90.2(3) . .
O37 Mo9 O36 154.4(5) . .
O38 Mo9 O32 99.8(4) . .
O30 Mo9 O32 158.0(5) . .
O37 Mo9 O32 85.8(3) . .
O36 Mo9 O32 81.4(4) . .
O38 Mo9 O24 157.9(4) . 2_756
O30 Mo9 O24 97.3(4) . 2_756
O37 Mo9 O24 65.1(4) . 2_756
O36 Mo9 O24 89.3(4) . 2_756
O32 Mo9 O24 62.5(4) . 2_756
O38 Mo9 O25 160.1(4) . .
O30 Mo9 O25 65.3(4) . .
O37 Mo9 O25 93.8(5) . .
O36 Mo9 O25 64.9(4) . .
O32 Mo9 O25 92.8(4) . .
O24 Mo9 O25 41.6(3) 2_756 .
O41 Mo10 O27 103.6(5) . .
O41 Mo10 O40 104.5(5) . .
O27 Mo10 O40 93.5(4) . .
O41 Mo10 O34 100.5(4) . .
O27 Mo10 O34 88.4(3) . .
O40 Mo10 O34 153.7(4) . .
O41 Mo10 O39 100.3(5) . .
O27 Mo10 O39 155.2(5) . .
O40 Mo10 O39 86.8(4) . .
O34 Mo10 O39 80.9(4) . .
O41 Mo10 O23 158.2(4) . 2_756
O27 Mo10 O23 95.4(4) . 2_756
O40 Mo10 O23 63.3(4) . 2_756
O34 Mo10 O23 90.4(4) . 2_756
O39 Mo10 O23 62.6(4) . 2_756
O43 Mo11 O33 103.6(4) . 2_756
O43 Mo11 O42 103.7(4) . .
O33 Mo11 O42 92.9(5) 2_756 .
O43 Mo11 O37 99.0(4) . 2_756
O33 Mo11 O37 88.5(4) 2_756 2_756
O42 Mo11 O37 156.2(5) . 2_756
O43 Mo11 O40 99.5(4) . .
O33 Mo11 O40 156.2(5) 2_756 .
O42 Mo11 O40 87.4(4) . .
O37 Mo11 O40 82.0(4) 2_756 .
O43 Mo11 O23 156.0(4) . 2_756
O33 Mo11 O23 97.7(4) 2_756 2_756
O42 Mo11 O23 63.9(4) . 2_756
O37 Mo11 O23 92.3(4) 2_756 2_756
O40 Mo11 O23 61.2(4) . 2_756
O43 Mo11 O24 157.2(4) . .
O33 Mo11 O24 64.2(4) 2_756 .
O42 Mo11 O24 96.4(4) . .
O37 Mo11 O24 63.0(4) 2_756 .
O40 Mo11 O24 92.0(4) . .
O23 Mo11 O24 45.4(4) 2_756 .
O44 Mo12 O39 103.1(5) . .
O44 Mo12 O36 101.5(4) . .
O39 Mo12 O36 94.4(4) . .
O44 Mo12 O42 100.6(5) . .
O39 Mo12 O42 90.0(4) . .
O36 Mo12 O42 155.9(5) . .
O44 Mo12 O29 99.0(4) . .
O39 Mo12 O29 157.6(5) . .
O36 Mo12 O29 84.6(3) . .
O42 Mo12 O29 82.5(4) . .
O44 Mo12 O23 160.2(4) . 2_756
O39 Mo12 O23 65.2(5) . 2_756
O36 Mo12 O23 95.6(4) . 2_756
O42 Mo12 O23 64.9(4) . 2_756
O29 Mo12 O23 92.6(4) . 2_756
N48 Cu1 N48 180.0(6) . 2_655
N48 Cu1 N51 81.3(3) . .
N48 Cu1 N51 98.7(3) 2_655 .
N48 Cu1 N51 98.7(3) . 2_655
N48 Cu1 N51 81.3(3) 2_655 2_655
N51 Cu1 N51 180.0(6) . 2_655
N57 Cu2 N36 91.4(3) 2 .
N57 Cu2 N56 93.5(3) 2 .
N36 Cu2 N56 173.8(3) . .
N57 Cu2 N62 172.8(3) 2 .
N36 Cu2 N62 93.9(3) . .
N56 Cu2 N62 80.9(3) . .
N57 Cu2 OW1 97.9(3) 2 .
N36 Cu2 OW1 89.1(3) . .
N56 Cu2 OW1 94.0(3) . .
N62 Cu2 OW1 87.0(3) . .
N13 Cu3 N12 93.3(3) 2_666 .
N13 Cu3 N18 173.4(3) 2_666 .
N12 Cu3 N18 80.9(3) . .
N13 Cu3 OW2 90.1(4) 2_666 .
N12 Cu3 OW2 139.9(5) . .
N18 Cu3 OW2 92.2(4) . .
N13 Cu3 N1 99.4(3) 2_666 .
N12 Cu3 N1 108.1(3) . .
N18 Cu3 N1 85.6(3) . .
OW2 Cu3 N1 110.7(5) . .
N34 Cu4 N26 171.5(3) . .
N34 Cu4 N29 99.9(3) . .
N26 Cu4 N29 80.6(3) . .
N34 Cu4 N40 80.9(3) . .
N26 Cu4 N40 99.0(3) . .
N29 Cu4 N40 176.9(3) . .
N34 Cu4 N46 86.4(3) . .
N26 Cu4 N46 102.1(3) . .
N29 Cu4 N46 88.8(3) . .
N40 Cu4 N46 88.3(3) . .
N4 Cu5 N24 173.9(3) 2_766 .
N4 Cu5 N3 94.3(3) 2_766 .
N24 Cu5 N3 91.6(3) . .
N4 Cu5 N7 81.1(3) 2_766 2_766
N24 Cu5 N7 93.1(3) . 2_766
N3 Cu5 N7 175.1(3) . 2_766
C5 N1 N2 104.5(6) . .
C5 N1 Cu3 141.4(6) . .
N2 N1 Cu3 111.1(5) . .
N3 N2 N1 110.4(7) . .
N2 N3 N4 108.8(6) . .
N2 N3 Cu5 126.5(6) . .
N4 N3 Cu5 124.6(5) . .
C5 N4 N3 105.2(6) . .
C5 N4 Cu5 113.9(5) . 2_766
N3 N4 Cu5 140.7(5) . 2_766
N4 C5 N1 111.2(7) . .
N4 C5 C6 117.9(7) . .
N1 C5 C6 130.9(7) . .
N7 C6 C11 122.7(8) . .
N7 C6 C5 112.5(7) . .
C11 C6 C5 124.7(8) . .
C8 N7 C6 118.8(8) . .
C8 N7 Cu5 126.8(7) . 2_766
C6 N7 Cu5 114.4(6) . 2_766
N7 C8 C9 122.0(10) . .
N7 C8 H8A 119.0 . .
C9 C8 H8A 119.0 . .
C10 C9 C8 119.2(10) . .
C10 C9 H9A 120.4 . .
C8 C9 H9A 120.4 . .
C9 C10 C11 118.6(10) . .
C9 C10 H10A 120.7 . .
C11 C10 H10A 120.7 . .
C6 C11 C10 118.4(10) . .
C6 C11 H11A 120.8 . .
C10 C11 H11A 120.8 . .
C16 N12 N13 104.7(7) . .
C16 N12 Cu3 113.0(6) . .
N13 N12 Cu3 140.9(6) . .
N14 N13 N12 109.6(7) . .
N14 N13 Cu3 126.0(6) . 2_666
N12 N13 Cu3 124.2(6) . 2_666
N13 N14 N15 108.9(7) . .
C16 N15 N14 104.5(8) . .
N12 C16 N15 112.3(8) . .
N12 C16 C17 118.0(8) . .
N15 C16 C17 129.6(8) . .
N18 C17 C22 122.3(9) . .
N18 C17 C16 112.8(8) . .
C22 C17 C16 124.9(9) . .
C19 N18 C17 118.4(9) . .
C19 N18 Cu3 126.5(7) . .
C17 N18 Cu3 114.9(6) . .
N18 C19 C20 121.0(10) . .
N18 C19 H19A 119.5 . .
C20 C19 H19A 119.5 . .
C21 C20 C19 119.6(10) . .
C21 C20 H20A 120.2 . .
C19 C20 H20A 120.2 . .
C22 C21 C20 119.0(11) . .
C22 C21 H21A 120.5 . .
C20 C21 H21A 120.5 . .
C21 C22 C17 119.4(11) . .
C21 C22 H22A 120.3 . .
C17 C22 H22A 120.3 . .
C27 N23 N24 101.5(8) . .
N25 N24 N23 113.7(7) . .
N25 N24 Cu5 127.6(6) . .
N23 N24 Cu5 118.4(6) . .
N24 N25 N26 105.8(7) . .
N25 N26 C27 105.8(7) . .
N25 N26 Cu4 142.1(6) . .
C27 N26 Cu4 112.1(6) . .
C28 N29 C30 118.3(9) . .
C28 N29 Cu4 115.5(6) . .
C30 N29 Cu4 125.6(7) . .
N23 C27 N26 113.2(8) . .
N23 C27 C28 127.6(9) . .
N26 C27 C28 119.3(8) . .
N29 C28 C33 123.5(10) . .
N29 C28 C27 112.2(8) . .
C33 C28 C27 124.3(10) . .
N29 C30 C31 121.2(10) . .
N29 C30 H30A 119.4 . .
C31 C30 H30A 119.4 . .
C32 C31 C30 119.0(11) . .
C32 C31 H31A 120.5 . .
C30 C31 H31A 120.5 . .
C31 C32 C33 119.8(13) . .
C31 C32 H32A 120.1 . .
C33 C32 H32A 120.1 . .
C28 C33 C32 118.1(13) . .
C28 C33 H33A 120.9 . .
C32 C33 H33A 120.9 . .
N35 N34 C38 107.4(7) . .
N35 N34 Cu4 140.0(6) . .
C38 N34 Cu4 111.3(5) . .
N34 N35 N36 106.5(7) . .
N35 N36 N37 111.7(7) . .
N35 N36 Cu2 127.3(6) . .
N37 N36 Cu2 119.1(6) . .
C38 N37 N36 104.0(8) . .
N37 C38 N34 110.2(8) . .
N37 C38 C39 129.6(9) . .
N34 C38 C39 119.8(8) . .
N40 C39 C44 122.3(8) . .
N40 C39 C38 113.6(8) . .
C44 C39 C38 124.0(8) . .
C39 N40 C41 118.9(8) . .
C39 N40 Cu4 114.2(6) . .
C41 N40 Cu4 126.2(7) . .
C42 C41 N40 120.4(9) . .
C42 C41 H41A 119.8 . .
N40 C41 H41A 119.8 . .
C41 C42 C43 120.8(10) . .
C41 C42 H42A 119.6 . .
C43 C42 H42A 119.6 . .
C44 C43 C42 118.8(10) . .
C44 C43 H43A 120.6 . .
C42 C43 H43A 120.6 . .
C43 C44 C39 118.8(10) . .
C43 C44 H44A 120.6 . .
C39 C44 H44A 120.6 . .
N46 N45 C49 104.6(8) . .
N47 N46 N45 112.3(8) . .
N47 N46 Cu4 125.5(6) . .
N45 N46 Cu4 120.0(6) . .
N46 N47 N48 106.7(8) . .
N47 N48 C49 106.4(8) . .
N47 N48 Cu1 138.6(7) . .
C49 N48 Cu1 114.7(7) . .
N45 C49 N48 110.0(8) . .
N45 C49 C50 130.9(9) . .
N48 C49 C50 118.9(9) . .
N51 C50 C55 125.1(10) . .
N51 C50 C49 111.2(10) . .
C55 C50 C49 123.7(10) . .
C52 N51 C50 116.8(10) . .
C52 N51 Cu1 129.5(8) . .
C50 N51 Cu1 113.4(7) . .
N51 C52 C53 121.0(11) . .
N51 C52 H52A 119.5 . .
C53 C52 H52A 119.5 . .
C54 C53 C52 119.3(11) . .
C54 C53 H53A 120.4 . .
C52 C53 H53A 120.4 . .
C55 C54 C53 120.8(13) . .
C55 C54 H54A 119.6 . .
C53 C54 H54A 119.6 . .
C54 C55 C50 116.8(12) . .
C54 C55 H55A 121.6 . .
C50 C55 H55A 121.6 . .
C60 N56 N57 104.9(6) . .
C60 N56 Cu2 113.9(5) . .
N57 N56 Cu2 141.1(6) . .
N58 N57 N56 108.6(7) . .
N58 N57 Cu2 125.8(6) . 2
N56 N57 Cu2 124.6(5) . 2
N57 N58 N59 110.0(7) . .
C60 N59 N58 105.3(7) . .
N59 C60 N56 111.1(7) . .
N59 C60 C61 131.4(8) . .
N56 C60 C61 117.3(7) . .
N62 C61 C66 123.6(9) . .
N62 C61 C60 112.6(8) . .
C66 C61 C60 123.7(9) . .
C63 N62 C61 118.4(9) . .
C63 N62 Cu2 126.8(7) . .
C61 N62 Cu2 114.6(6) . .
N62 C63 C64 121.6(10) . .
N62 C63 H63A 119.2 . .
C64 C63 H63A 119.2 . .
C65 C64 C63 119.0(11) . .
C65 C64 H64A 120.5 . .
C63 C64 H64A 120.5 . .
C64 C65 C66 121.1(11) . .
C64 C65 H65A 119.5 . .
C66 C65 H65A 119.5 . .
C61 C66 C65 116.1(10) . .
C61 C66 H66A 121.9 . .
C65 C66 H66A 121.9 . .
P1 O1 O4 51.8(6) . 2_565
P1 O1 Mo1 125.8(6) . 2_565
O4 O1 Mo1 74.1(6) 2_565 2_565
P1 O1 Mo4 120.7(6) . 2_565
O4 O1 Mo4 135.8(8) 2_565 2_565
Mo1 O1 Mo4 94.0(4) 2_565 2_565
P1 O1 Mo5 122.2(7) . 2_565
O4 O1 Mo5 131.2(7) 2_565 2_565
Mo1 O1 Mo5 94.4(4) 2_565 2_565
Mo4 O1 Mo5 91.3(4) 2_565 2_565
P1 O2 O4 53.4(6) . 2_565
P1 O2 Mo2 128.5(6) . .
O4 O2 Mo2 75.3(6) 2_565 .
P1 O2 Mo3 121.9(6) . 2_565
O4 O2 Mo3 130.8(7) 2_565 2_565
Mo2 O2 Mo3 93.0(4) . 2_565
P1 O3 O4 51.8(6) . 2_565
P1 O3 Mo6 127.1(6) . .
O4 O3 Mo6 75.5(6) 2_565 .
P1 O3 Mo3 120.8(6) . .
O4 O3 Mo3 137.8(7) 2_565 .
Mo6 O3 Mo3 94.3(4) . .
P1 O3 Mo4 119.9(6) . .
O4 O3 Mo4 128.6(8) 2_565 .
Mo6 O3 Mo4 94.0(4) . .
Mo3 O3 Mo4 92.4(4) . .
P1 O4 O2 59.9(6) . 2_565
P1 O4 O3 60.3(6) . 2_565
O2 O4 O3 98.1(9) 2_565 2_565
P1 O4 O1 59.9(7) . 2_565
O2 O4 O1 97.3(8) 2_565 2_565
O3 O4 O1 96.2(9) 2_565 2_565
Mo5 O6 Mo1 138.9(7) . .
Mo1 O7A Mo4 122.2(8) . .
Mo1 O7B Mo4 151.5(9) . .
Mo1 O8 Mo2 138.5(5) . 2_565
Mo6 O9 Mo1 139.6(5) 2_565 .
Mo3 O11 Mo2 138.7(7) . 2_565
Mo2 O12 Mo5 140.3(6) . .
Mo2 O13 Mo6 141.0(5) . .
Mo6 O14 Mo3 136.1(7) . .
Mo5 O16 Mo3 140.5(5) . 2_565
Mo3 O17 Mo4 140.2(6) . .
Mo4 O18 Mo5 137.9(5) . .
Mo4 O20 Mo6 136.7(7) . .
P2 O23 O26 52.3(5) . 2_756
P2 O23 Mo12 123.7(5) . 2_756
O26 O23 Mo12 132.0(6) 2_756 2_756
P2 O23 Mo10 124.4(6) . 2_756
O26 O23 Mo10 72.2(5) 2_756 2_756
Mo12 O23 Mo10 94.5(4) 2_756 2_756
P2 O23 Mo11 119.6(6) . 2_756
O26 O23 Mo11 132.8(6) 2_756 2_756
Mo12 O23 Mo11 92.9(3) 2_756 2_756
Mo10 O23 Mo11 93.6(3) 2_756 2_756
P2 O24 O26 53.7(5) . 2_756
P2 O24 O25 53.9(5) . 2_756
O26 O24 O25 92.0(7) 2_756 2_756
P2 O24 Mo8 126.2(6) . 2_756
O26 O24 Mo8 72.6(5) 2_756 2_756
O25 O24 Mo8 133.7(7) 2_756 2_756
P2 O24 Mo9 123.3(5) . 2_756
O26 O24 Mo9 140.0(7) 2_756 2_756
O25 O24 Mo9 69.5(5) 2_756 2_756
Mo8 O24 Mo9 94.5(4) 2_756 2_756
P2 O24 Mo11 119.6(6) . .
O26 O24 Mo11 125.7(6) 2_756 .
O25 O24 Mo11 129.5(6) 2_756 .
Mo8 O24 Mo11 92.7(3) 2_756 .
Mo9 O24 Mo11 91.8(3) 2_756 .
P2 O25 O26 56.0(5) . 2_756
P2 O25 O24 56.5(5) . 2_756
O26 O25 O24 95.0(7) 2_756 2_756
P2 O25 Mo7 126.0(6) . .
O26 O25 Mo7 70.2(5) 2_756 .
O24 O25 Mo7 139.6(7) 2_756 .
P2 O25 Mo9 125.2(6) . .
O26 O25 Mo9 131.3(7) 2_756 .
O24 O25 Mo9 68.9(5) 2_756 .
Mo7 O25 Mo9 92.5(4) . .
P2 O26 O25 57.0(5) . 2_756
P2 O26 O24 57.3(5) . 2_756
O25 O26 O24 96.0(7) 2_756 2_756
P2 O26 O23 57.5(5) . 2_756
O25 O26 O23 93.5(7) 2_756 2_756
O24 O26 O23 90.8(7) 2_756 2_756
P2 O26 Mo7 127.1(6) . 2_756
O25 O26 Mo7 70.3(5) 2_756 2_756
O24 O26 Mo7 130.7(6) 2_756 2_756
O23 O26 Mo7 135.7(6) 2_756 2_756
P2 O26 Mo8 123.6(5) . .
O25 O26 Mo8 137.5(6) 2_756 .
O24 O26 Mo8 66.4(5) 2_756 .
O23 O26 Mo8 123.6(6) 2_756 .
Mo7 O26 Mo8 91.6(4) 2_756 .
Mo10 O27 Mo7 140.3(5) . 2_756
Mo7 O29 Mo12 141.5(6) . .
Mo9 O30 Mo7 137.8(6) . .
Mo7 O31 Mo8 138.6(5) 2_756 .
Mo8 O32 Mo9 136.7(6) . .
Mo11 O33 Mo8 137.8(5) 2_756 .
Mo8 O34 Mo10 138.8(5) . .
Mo12 O36 Mo9 139.0(5) . .
Mo9 O37 Mo11 139.9(6) . 2_756
Mo12 O39 Mo10 137.0(7) . .
Mo10 O40 Mo11 141.6(6) . .
Mo11 O42 Mo12 137.7(6) . .
Cu2 OW1 HW1A 109.5 . .
Cu2 OW1 HW1B 109.1 . .
HW1A OW1 HW1B 109.5 . .
Cu3 OW2 HW2A 109.3 . .
Cu3 OW2 HW2B 109.7 . .
HW2A OW2 HW2B 109.5 . .
HW3A OW3 HW3B 109.8 . .

loop_
_geom_bond_atom_site_label_1
_geom_bond_atom_site_label_2
_geom_bond_distance
_geom_bond_site_symmetry_2
P1 O4 1.427(13) .
P1 O4 1.427(13) 2_565
P1 O2 1.538(11) 2_565
P1 O2 1.538(11) .
P1 O1 1.571(12) 2_565
P1 O1 1.571(12) .
P1 O3 1.579(12) 2_565
P1 O3 1.579(12) .
P2 O26 1.495(11) .
P2 O26 1.495(11) 2_756
P2 O25 1.511(11) 2_756
P2 O25 1.511(11) .
P2 O24 1.559(11) .
P2 O24 1.559(11) 2_756
P2 O23 1.594(11) 2_756
P2 O23 1.594(11) .
Mo1 O5 1.663(9) .
Mo1 O7B 1.872(15) .
Mo1 O8 1.805(8) .
Mo1 O9 1.922(7) .
Mo1 O7A 1.898(14) .
Mo1 O6 2.012(10) .
Mo1 O1 2.400(13) 2_565
Mo2 O10 1.655(9) .
Mo2 O12 1.809(9) .
Mo2 O13 1.835(8) .
Mo2 O11 1.972(9) 2_565
Mo2 O8 2.019(8) 2_565
Mo2 O2 2.420(12) .
Mo3 O15 1.656(8) .
Mo3 O11 1.829(12) .
Mo3 O17 1.854(9) .
Mo3 O16 1.965(8) 2_565
Mo3 O14 1.981(11) .
Mo3 O3 2.467(12) .
Mo3 O2 2.483(10) 2_565
Mo4 O19 1.661(7) .
Mo4 O18 1.823(9) .
Mo4 O20 1.860(10) .
Mo4 O7B 1.812(15) .
Mo4 O17 1.951(9) .
Mo4 O7A 2.177(15) .
Mo4 O1 2.484(12) 2_565
Mo4 O3 2.491(11) .
Mo5 O21 1.646(7) .
Mo5 O6 1.822(11) .
Mo5 O16 1.825(8) .
Mo5 O18 1.990(9) .
Mo5 O12 1.996(10) .
Mo5 O1 2.493(12) 2_565
Mo6 O22 1.647(8) .
Mo6 O14 1.838(10) .
Mo6 O9 1.869(7) 2_565
Mo6 O20 1.962(8) .
Mo6 O13 1.984(8) .
Mo6 O3 2.365(11) .
Mo7 O28 1.651(8) .
Mo7 O31 1.818(7) 2_756
Mo7 O29 1.817(8) .
Mo7 O27 1.958(8) 2_756
Mo7 O30 2.012(7) .
Mo7 O26 2.455(10) 2_756
Mo7 O25 2.457(12) .
Mo8 O35 1.652(7) .
Mo8 O32 1.826(8) .
Mo8 O34 1.859(7) .
Mo8 O33 1.987(8) .
Mo8 O31 1.993(8) .
Mo8 O24 2.419(10) 2_756
Mo8 O26 2.517(11) .
Mo9 O38 1.659(7) .
Mo9 O30 1.806(8) .
Mo9 O37 1.847(8) .
Mo9 O36 1.943(7) .
Mo9 O32 2.032(8) .
Mo9 O24 2.465(11) 2_756
Mo9 O25 2.476(11) .
Mo10 O41 1.627(8) .
Mo10 O27 1.823(8) .
Mo10 O40 1.835(9) .
Mo10 O34 1.963(7) .
Mo10 O39 1.981(9) .
Mo10 O23 2.440(11) 2_756
Mo11 O43 1.641(6) .
Mo11 O33 1.833(9) 2_756
Mo11 O42 1.863(9) .
Mo11 O37 1.953(9) 2_756
Mo11 O40 1.960(10) .
Mo11 O23 2.477(10) 2_756
Mo11 O24 2.508(10) .
Mo12 O44 1.656(7) .
Mo12 O39 1.838(10) .
Mo12 O36 1.874(8) .
Mo12 O42 1.927(8) .
Mo12 O29 1.997(9) .
Mo12 O23 2.399(10) 2_756
Cu1 N48 1.929(8) .
Cu1 N48 1.929(8) 2_655
Cu1 N51 2.073(8) .
Cu1 N51 2.073(8) 2_655
Cu2 N57 1.984(7) 2
Cu2 N36 1.980(8) .
Cu2 N56 1.983(7) .
Cu2 N62 2.017(8) .
Cu2 OW1 2.369(8) .
Cu3 N13 1.970(8) 2_666
Cu3 N12 2.010(7) .
Cu3 N18 2.014(8) .
Cu3 OW2 2.021(9) .
Cu3 N1 2.235(7) .
Cu4 N34 2.029(7) .
Cu4 N26 2.034(7) .
Cu4 N29 2.043(8) .
Cu4 N40 2.055(8) .
Cu4 N46 2.206(8) .
Cu5 N4 1.990(7) 2_766
Cu5 N24 1.993(7) .
Cu5 N3 1.994(7) .
Cu5 N7 2.047(7) 2_766
N1 C5 1.340(10) .
N1 N2 1.355(10) .
N2 N3 1.295(9) .
N3 N4 1.364(9) .
N4 C5 1.334(10) .
N4 Cu5 1.990(7) 2_766
C5 C6 1.479(11) .
C6 N7 1.350(11) .
C6 C11 1.363(13) .
N7 C8 1.316(12) .
N7 Cu5 2.047(7) 2_766
C8 C9 1.385(15) .
C8 H8A 0.9300 .
C9 C10 1.382(16) .
C9 H9A 0.9300 .
C10 C11 1.390(14) .
C10 H10A 0.9300 .
C11 H11A 0.9300 .
N12 C16 1.318(11) .
N12 N13 1.341(10) .
N13 N14 1.322(11) .
N13 Cu3 1.970(8) 2_666
N14 N15 1.340(11) .
N15 C16 1.340(12) .
C16 C17 1.469(13) .
C17 N18 1.344(12) .
C17 C22 1.379(13) .
N18 C19 1.336(12) .
C19 C20 1.399(16) .
C19 H19A 0.9300 .
C20 C21 1.373(17) .
C20 H20A 0.9300 .
C21 C22 1.353(14) .
C21 H21A 0.9300 .
C22 H22A 0.9300 .
N23 C27 1.322(12) .
N23 N24 1.332(11) .
N24 N25 1.316(11) .
N25 N26 1.334(10) .
N26 C27 1.333(11) .
N29 C28 1.339(12) .
N29 C30 1.345(11) .
C27 C28 1.478(13) .
C28 C33 1.368(16) .
C30 C31 1.395(16) .
C30 H30A 0.9300 .
C31 C32 1.37(2) .
C31 H31A 0.9300 .
C32 C33 1.376(18) .
C32 H32A 0.9300 .
C33 H33A 0.9300 .
N34 N35 1.324(10) .
N34 C38 1.359(12) .
N35 N36 1.327(11) .
N36 N37 1.348(11) .
N37 C38 1.327(11) .
C38 C39 1.434(12) .
C39 N40 1.348(11) .
C39 C44 1.380(14) .
N40 C41 1.365(11) .
C41 C42 1.363(15) .
C41 H41A 0.9300 .
C42 C43 1.384(16) .
C42 H42A 0.9300 .
C43 C44 1.373(15) .
C43 H43A 0.9300 .
C44 H44A 0.9300 .
N45 N46 1.311(12) .
N45 C49 1.331(12) .
N46 N47 1.309(12) .
N47 N48 1.334(11) .
N48 C49 1.344(12) .
C49 C50 1.463(14) .
C50 N51 1.364(13) .
C50 C55 1.385(16) .
N51 C52 1.335(13) .
C52 C53 1.407(16) .
C52 H52A 0.9300 .
C53 C54 1.390(17) .
C53 H53A 0.9300 .
C54 C55 1.337(17) .
C54 H54A 0.9300 .
C55 H55A 0.9300 .
N56 C60 1.342(10) .
N56 N57 1.351(10) .
N57 N58 1.316(10) .
N57 Cu2 1.984(7) 2
N58 N59 1.333(11) .
N59 C60 1.331(11) .
C60 C61 1.454(12) .
C61 N62 1.358(11) .
C61 C66 1.381(13) .
N62 C63 1.341(12) .
C63 C64 1.397(15) .
C63 H63A 0.9300 .
C64 C65 1.353(17) .
C64 H64A 0.9300 .
C65 C66 1.412(16) .
C65 H65A 0.9300 .
C66 H66A 0.9300 .
O1 O4 1.689(17) 2_565
O1 Mo1 2.400(13) 2_565
O1 Mo4 2.484(12) 2_565
O1 Mo5 2.493(12) 2_565
O2 O4 1.632(16) 2_565
O2 Mo3 2.483(10) 2_565
O3 O4 1.685(17) 2_565
O4 O2 1.632(16) 2_565
O4 O3 1.685(17) 2_565
O4 O1 1.689(17) 2_565
O8 Mo2 2.019(8) 2_565
O9 Mo6 1.869(7) 2_565
O11 Mo2 1.972(9) 2_565
O16 Mo3 1.965(8) 2_565
O23 O26 1.779(15) 2_756
O23 Mo12 2.399(10) 2_756
O23 Mo10 2.440(11) 2_756
O23 Mo11 2.477(10) 2_756
O24 O26 1.731(14) 2_756
O24 O25 1.754(15) 2_756
O24 Mo8 2.419(10) 2_756
O24 Mo9 2.465(11) 2_756
O25 O26 1.660(15) 2_756
O25 O24 1.754(15) 2_756
O26 O25 1.660(15) 2_756
O26 O24 1.731(14) 2_756
O26 O23 1.779(15) 2_756
O26 Mo7 2.455(10) 2_756
O27 Mo7 1.958(8) 2_756
O31 Mo7 1.818(7) 2_756
O33 Mo11 1.833(9) 2_756
O37 Mo11 1.953(9) 2_756
OW1 HW1A 0.8500 .
OW1 HW1B 0.8499 .
OW2 HW2A 0.8500 .
OW2 HW2B 0.8501 .
OW3 HW3A 0.8500 .
OW3 HW3B 0.8499 .
